data_7063713
loop_
_publ_author_name
'Khan, Md. Adnan'
'Khan, Sahanwaj'
'Sengupta, Swaraj'
'Naskar, Subhendu'

_publ_section_title
;
 Electrocatalytic water oxidation by molecular cobalt-terpyridine
 complexes in alkaline medium: experimental and theoretical study
;
_journal_issue 17
_journal_name_full 'New Journal of Chemistry'
_journal_page_first 6963
_journal_page_last 6974
_journal_paper_doi 10.1039/D4NJ05517A
_journal_volume 49
_journal_year 2025
_chemical_formula_moiety 'C42 H28 Co F2 N6, 1(Cl1 O4), Cl, H2 O'
_chemical_formula_sum 'C42 H30 Cl2 Co F2 N6 O5'
_chemical_formula_weight 866.55
_space_group_crystal_system triclinic
_space_group_IT_number 2
_space_group_name_Hall '-P 1'
_space_group_name_H-M_alt 'P -1'
_atom_sites_solution_hydrogens mixed
_atom_sites_solution_primary dual
_audit_creation_date 2025-03-17
_audit_creation_method
;
Olex2 1.3
(compiled 2020.11.12 svn.r5f609507 for OlexSys, GUI svn.r6408)
;
_audit_update_record
;
2025-03-17 deposited with the CCDC.	2025-03-19 downloaded from the CCDC.
;
_cell_angle_alpha 85.981(6)
_cell_angle_beta 78.249(6)
_cell_angle_gamma 74.246(7)
_cell_formula_units_Z 2
_cell_length_a 8.9320(7)
_cell_length_b 10.3376(8)
_cell_length_c 21.3919(16)
_cell_measurement_reflns_used 4732
_cell_measurement_temperature 298(2)
_cell_measurement_theta_max 25.5290
_cell_measurement_theta_min 3.5930
_cell_volume 1861.0(3)
_computing_cell_refinement 'CrysAlisPro 1.171.38.46 (Rigaku OD, 2015)'
_computing_data_collection 'CrysAlisPro 1.171.38.46 (Rigaku OD, 2015)'
_computing_data_reduction 'CrysAlisPro 1.171.38.46 (Rigaku OD, 2015)'
_computing_molecular_graphics 'Olex2 1.3 (Dolomanov et al., 2009)'
_computing_publication_material 'Olex2 1.3 (Dolomanov et al., 2009)'
_computing_structure_refinement 'SHELXL n/a (Sheldrick, 2015)'
_computing_structure_solution 'ShelXT (Sheldrick, 2015)'
_diffrn_ambient_temperature 298.15
_diffrn_detector_area_resol_mean 10.4324
_diffrn_detector_type Atlas
_diffrn_measured_fraction_theta_full 0.997
_diffrn_measured_fraction_theta_max 0.997
_diffrn_measurement_details
;
List of Runs (angles in degrees, time in seconds):

  # Type    Start    End  Width  t~exp~   \w     \q     \k     \f   Frames
#--------------------------------------------------------------------------
  1  \w    -36.00  59.00   1.00  100.07    --  -10.22  57.00   0.00   95
  2  \w    -75.00  14.00   1.00  100.07    --  -10.22 -77.00  90.00   89
  3  \w    -79.00  13.00   1.00  100.07    --  -10.22 -57.00-150.00   92
;
_diffrn_measurement_device 'four-circle diffractometer'
_diffrn_measurement_device_type 'Xcalibur, Atlas'
_diffrn_measurement_method '\w scans'
_diffrn_radiation_type MoK\a
_diffrn_radiation_wavelength 0.71073
_diffrn_reflns_av_R_equivalents 0.0349
_diffrn_reflns_av_unetI/netI 0.0576
_diffrn_reflns_Laue_measured_fraction_full 0.997
_diffrn_reflns_Laue_measured_fraction_max 0.997
_diffrn_reflns_limit_h_max 10
_diffrn_reflns_limit_h_min -9
_diffrn_reflns_limit_k_max 11
_diffrn_reflns_limit_k_min -12
_diffrn_reflns_limit_l_max 25
_diffrn_reflns_limit_l_min -25
_diffrn_reflns_number 13213
_diffrn_reflns_point_group_measured_fraction_full 0.997
_diffrn_reflns_point_group_measured_fraction_max 0.997
_diffrn_reflns_theta_full 25.000
_diffrn_reflns_theta_max 25.000
_diffrn_reflns_theta_min 3.380
_exptl_absorpt_coefficient_mu 0.672
_exptl_absorpt_correction_T_max 1.00000
_exptl_absorpt_correction_T_min 0.98865
_exptl_absorpt_correction_type multi-scan
_exptl_absorpt_process_details
;
CrysAlisPro 1.171.38.46 (Rigaku Oxford Diffraction, 2015)
Empirical absorption correction using spherical harmonics,
 implemented in SCALE3 ABSPACK scaling algorithm.
;
_exptl_crystal_colour 'clear reddish red'
_exptl_crystal_colour_lustre clear
_exptl_crystal_colour_modifier reddish
_exptl_crystal_colour_primary red
_exptl_crystal_density_diffrn 1.546
_exptl_crystal_description block
_exptl_crystal_F_000 886
_exptl_crystal_size_max 0.3
_exptl_crystal_size_mid 0.25
_exptl_crystal_size_min 0.1
_refine_diff_density_max 0.337
_refine_diff_density_min -0.279
_refine_diff_density_rms 0.053
_refine_ls_extinction_method none
_refine_ls_goodness_of_fit_ref 1.031
_refine_ls_hydrogen_treatment constr
_refine_ls_matrix_type full
_refine_ls_number_parameters 598
_refine_ls_number_reflns 6549
_refine_ls_number_restraints 187
_refine_ls_restrained_S_all 1.045
_refine_ls_R_factor_all 0.0722
_refine_ls_R_factor_gt 0.0494
_refine_ls_shift/su_max 0.001
_refine_ls_shift/su_mean 0.000
_refine_ls_structure_factor_coef Fsqd
_refine_ls_weighting_details 'w=1/[\s^2^(Fo^2^)+(0.0418P)^2^+0.8102P] where P=(Fo^2^+2Fc^2^)/3'
_refine_ls_weighting_scheme calc
_refine_ls_wR_factor_gt 0.1010
_refine_ls_wR_factor_ref 0.1130
_reflns_Friedel_coverage 0.000
_reflns_number_gt 4975
_reflns_number_total 6549
_reflns_threshold_expression 'I > 2\s(I)'
_cod_data_source_file d4nj05517a2.cif
_cod_data_source_block 4fc0
_cod_depositor_comments 'Adding full bibliography for 7063711--7063713.cif.'
_cod_database_code 7063713
_shelx_shelxl_version_number 2019/3
_chemical_oxdiff_formula 'C21H14 N3 FBr O1 '
_shelx_space_group_comment
;
The symmetry employed for this shelxl refinement is uniquely defined
by the following loop, which should always be used as a source of
symmetry information in preference to the above space-group names.
They are only intended as comments.
;
_olex2_refinement_description
;
1. Fixed Uiso
 At 1.2 times of:
  All C(H) groups
 At 1.5 times of:
  All O(H,H) groups
2. Restrained distances
 O0AC-O0 = O0AC-O3 = O3-O0 = O0-O01M = O01M-O0AC = O01M-O3 = O01K-O0AA = O0AA-
 O1 = O1-O01K = O00Y-O0AA = O00Y-O01K = O00Y-O1 = O0AB-O2 = O2-O00Z = O00Z-O0AB
 = O0AB-O01L = O01L-O2 = O01L-O00Z
 2.4 with sigma of 0.02
 Cl-O01L \\sim Cl00-O00Y \\sim ClA-O01M \\sim Cl-O2 \\sim ClA-O3 \\sim Cl00-O1
\\sim ClA-O0 \\sim Cl-O00Z
 \\sim Cl00-O0AA \\sim Cl-O0AB \\sim ClA-O0AC \\sim Cl00-O01K
 with sigma of 0.01
3. Uiso/Uaniso restraints and constraints
O0AA \\sim O01K \\sim O0AB \\sim O0AC \\sim O2 \\sim O3 \\sim O1 \\sim O0 \\sim
O00Z: within 2A with sigma of 0.01 and sigma for terminal atoms of 0.02 within
2A
Uanis(O2A) = Uanis(Cl2)
Uanis(Cl1) = Uanis(O1A)
Uanis(Cl) = Uanis(Cl00) = Uanis(ClA)
Uanis(O01L) = Uanis(O00Y) = Uanis(O01M)
Uanis(O01K) = Uanis(O2)
4. Others
 1*[Sof(Cl00)+Sof(O00Y)+Sof(O01K)+Sof(O1)+Sof(O0AA)]+1*[Sof(O0AB)+Sof(O01L)+
 Sof(O2)+Sof(O00Z)+Sof(Cl)]+1*[Sof(ClA)+Sof(O0AC)+Sof(O0)+Sof(O3)+Sof(O01M)]=1
 with esd of 0
 Sof(Cl00)=Sof(O00Y)=Sof(O01K)=Sof(O1)=Sof(O0AA)=FVAR(1)
 Sof(O0AB)=Sof(O01L)=Sof(O2)=Sof(O00Z)=Sof(Cl)=FVAR(2)
 Sof(ClA)=Sof(O0AC)=Sof(O0)=Sof(O3)=Sof(O01M)=FVAR(3)
 Fixed Sof: Cl1(0.5) Cl2(0.5) O2A(0.5) H2AA(0.5) H2AB(0.5) O1A(0.5) H1AA(0.5)
 H1AB(0.5)
5.a Free rotating group:
 O2A(H2AA,H2AB), O1A(H1AA,H1AB)
5.b Aromatic/amide H refined with riding coordinates:
 C36(H36), C42(H42), C7(H7), C15(H15), C28(H28), C21(H21), C18(H18), C22(H22),
 C39(H39), C4(H4), C1(H1), C41(H41), C25(H25), C11(H11), C10(H10), C40(H40),
 C23(H23), C19(H19), C20(H20), C24(H24), C14(H14), C2(H2), C13(H13), C3(H3),
 C35(H35), C34(H34), C31(H31), C32(H32)
;
_olex2_submission_special_instructions 'No special instructions were received'
_oxdiff_exptl_absorpt_empirical_details
;
Empirical correction (ABSPACK) includes:
- Absorption correction using spherical harmonics
- Frame scaling
;
_oxdiff_exptl_absorpt_empirical_full_max 1.089
_oxdiff_exptl_absorpt_empirical_full_min 0.927

loop_
_space_group_symop_operation_xyz
'x, y, z'
'-x, -y, -z'

loop_
_atom_site_label
_atom_site_type_symbol
_atom_site_fract_x
_atom_site_fract_y
_atom_site_fract_z
_atom_site_U_iso_or_equiv
_atom_site_adp_type
_atom_site_occupancy
_atom_site_site_symmetry_order
_atom_site_calc_flag
_atom_site_refinement_flags_posn
_atom_site_refinement_flags_adp
_atom_site_refinement_flags_occupancy
_atom_site_disorder_assembly
_atom_site_disorder_group
Co1 Co 0.47040(5) 0.50067(4) 0.25494(2) 0.03369(14) Uani 1 1 d . . . . .
Cl00 Cl 0.0071(11) 0.7183(9) 0.0938(4) 0.0662(7) Uani 0.472(3) 1 d D . P A 1
Cl1 Cl 0.0423(4) 0.8604(4) 0.5442(2) 0.0681(8) Uani 0.5 1 d . . P B 1
F1 F 0.4046(3) -0.0244(2) 0.68059(9) 0.0768(7) Uani 1 1 d . . . . .
N5 N 0.6433(3) 0.5543(2) 0.29141(11) 0.0366(6) Uani 1 1 d . . . . .
N2 N 0.4550(3) 0.4089(2) 0.33515(11) 0.0331(6) Uani 1 1 d . . . . .
N4 N 0.4842(3) 0.5926(3) 0.17488(11) 0.0337(6) Uani 1 1 d . . . . .
N6 N 0.3098(3) 0.6818(2) 0.28033(11) 0.0360(6) Uani 1 1 d . . . . .
N1 N 0.2822(3) 0.4200(3) 0.25251(11) 0.0378(6) Uani 1 1 d . . . . .
N3 N 0.6363(3) 0.3527(3) 0.19734(11) 0.0386(6) Uani 1 1 d . . . . .
F2 F 0.5107(4) 0.9930(3) -0.17816(9) 0.0934(9) Uani 1 1 d . . . . .
C17 C 0.6590(3) 0.5018(3) 0.34993(13) 0.0340(7) Uani 1 1 d . . . . .
C6 C 0.3462(3) 0.3385(3) 0.35277(13) 0.0332(7) Uani 1 1 d . . . . .
C16 C 0.5522(3) 0.4146(3) 0.37499(13) 0.0330(7) Uani 1 1 d . . . . .
C26 C 0.6775(3) 0.3956(3) 0.13664(13) 0.0369(7) Uani 1 1 d . . . . .
C8 C 0.4356(3) 0.2710(3) 0.45173(13) 0.0334(7) Uani 1 1 d . . . . .
C5 C 0.2450(3) 0.3465(3) 0.30532(14) 0.0351(7) Uani 1 1 d . . . . .
C27 C 0.5848(3) 0.5316(3) 0.12261(13) 0.0358(7) Uani 1 1 d . . . . .
C38 C 0.2899(3) 0.7699(3) 0.23131(13) 0.0352(7) Uani 1 1 d . . . . .
C9 C 0.4274(3) 0.1941(3) 0.51284(13) 0.0368(7) Uani 1 1 d . . . . .
C36 C 0.3949(4) 0.7846(3) 0.11211(14) 0.0397(7) Uani 1 1 d . . . . .
H36 H 0.329787 0.871138 0.109487 0.048 Uiso 1 1 calc R U . . .
C37 C 0.3910(3) 0.7176(3) 0.16967(13) 0.0353(7) Uani 1 1 d . . . . .
C42 C 0.2230(4) 0.7183(3) 0.33861(14) 0.0414(8) Uani 1 1 d . . . . .
H42 H 0.235205 0.657405 0.372493 0.050 Uiso 1 1 calc R U . . .
C7 C 0.3336(3) 0.2706(3) 0.41013(14) 0.0372(7) Uani 1 1 d . . . . .
H7 H 0.256366 0.223792 0.421509 0.045 Uiso 1 1 calc R U . . .
C15 C 0.5458(3) 0.3471(3) 0.43268(13) 0.0364(7) Uani 1 1 d . . . . .
H15 H 0.614794 0.351792 0.459158 0.044 Uiso 1 1 calc R U . . .
C29 C 0.4962(4) 0.7239(3) 0.05732(14) 0.0394(7) Uani 1 1 d . . . . .
C28 C 0.5913(4) 0.5951(3) 0.06404(14) 0.0394(7) Uani 1 1 d . . . . .
H28 H 0.660098 0.551522 0.028545 0.047 Uiso 1 1 calc R U . . .
C21 C 0.7338(4) 0.6361(3) 0.26538(15) 0.0443(8) Uani 1 1 d . . . . .
H21 H 0.724224 0.673025 0.225013 0.053 Uiso 1 1 calc R U . . .
C18 C 0.7638(3) 0.5290(3) 0.38304(15) 0.0418(8) Uani 1 1 d . . . . .
H18 H 0.772320 0.491219 0.423330 0.050 Uiso 1 1 calc R U . . .
C22 C 0.7098(4) 0.2279(4) 0.21333(16) 0.0459(8) Uani 1 1 d . . . . .
H22 H 0.679841 0.196389 0.254524 0.055 Uiso 1 1 calc R U . . .
C39 C 0.1844(4) 0.8944(3) 0.23966(16) 0.0489(8) Uani 1 1 d . . . . .
H39 H 0.171548 0.953527 0.205136 0.059 Uiso 1 1 calc R U . . .
C4 C 0.1197(4) 0.2893(3) 0.31362(16) 0.0464(8) Uani 1 1 d . . . . .
H4 H 0.097008 0.237705 0.349905 0.056 Uiso 1 1 calc R U . . .
O00Y O 0.1374(16) 0.6045(16) 0.0703(11) 0.089(3) Uani 0.472(3) 1 d D . P A 1
C1 C 0.1925(4) 0.4383(3) 0.20864(15) 0.0469(8) Uani 1 1 d . . . . .
H1 H 0.217538 0.488836 0.172247 0.056 Uiso 1 1 calc R U . . .
C41 C 0.1181(4) 0.8413(4) 0.34982(16) 0.0486(9) Uani 1 1 d . . . . .
H41 H 0.061105 0.863941 0.390812 0.058 Uiso 1 1 calc R U . . .
C12 C 0.4123(4) 0.0477(3) 0.62454(15) 0.0481(9) Uani 1 1 d . . . . .
C25 C 0.7978(4) 0.3162(4) 0.09326(16) 0.0509(9) Uani 1 1 d . . . . .
H25 H 0.827398 0.348633 0.052234 0.061 Uiso 1 1 calc R U . . .
C11 C 0.3057(4) 0.0489(3) 0.58796(15) 0.0489(9) Uani 1 1 d . . . . .
H11 H 0.229866 0.000990 0.600095 0.059 Uiso 1 1 calc R U . . .
C10 C 0.3127(4) 0.1240(3) 0.53171(15) 0.0442(8) Uani 1 1 d . . . . .
H10 H 0.239189 0.127503 0.506047 0.053 Uiso 1 1 calc R U . . .
C30 C 0.5011(4) 0.7958(3) -0.00496(14) 0.0444(8) Uani 1 1 d . . . . .
C40 C 0.0972(4) 0.9313(4) 0.30012(17) 0.0547(9) Uani 1 1 d . . . . .
H40 H 0.025827 1.015559 0.306835 0.066 Uiso 1 1 calc R U . . .
C23 C 0.8272(4) 0.1441(4) 0.17176(19) 0.0577(10) Uani 1 1 d . . . . .
H23 H 0.875120 0.057589 0.184635 0.069 Uiso 1 1 calc R U . . .
C19 C 0.8555(4) 0.6131(3) 0.35549(16) 0.0492(9) Uani 1 1 d . . . . .
H19 H 0.927140 0.632849 0.376897 0.059 Uiso 1 1 calc R U . . .
C20 C 0.8399(4) 0.6673(3) 0.29607(16) 0.0500(9) Uani 1 1 d . . . . .
H20 H 0.900645 0.724633 0.276766 0.060 Uiso 1 1 calc R U . . .
C24 C 0.8732(4) 0.1889(4) 0.11139(18) 0.0594(10) Uani 1 1 d . . . . .
H24 H 0.954467 0.134166 0.082841 0.071 Uiso 1 1 calc R U . . .
C14 C 0.5349(4) 0.1847(4) 0.55221(15) 0.0533(9) Uani 1 1 d . . . . .
H14 H 0.614284 0.229142 0.540328 0.064 Uiso 1 1 calc R U . . .
C2 C 0.0640(4) 0.3859(4) 0.21440(17) 0.0531(9) Uani 1 1 d . . . . .
H2 H 0.002517 0.401982 0.183006 0.064 Uiso 1 1 calc R U . . .
C13 C 0.5279(5) 0.1119(4) 0.60829(16) 0.0609(10) Uani 1 1 d . . . . .
H13 H 0.600776 0.106849 0.634426 0.073 Uiso 1 1 calc R U . . .
C3 C 0.0290(4) 0.3098(4) 0.26742(18) 0.0544(9) Uani 1 1 d . . . . .
H3 H -0.056027 0.271958 0.272169 0.065 Uiso 1 1 calc R U . . .
C35 C 0.3712(4) 0.8957(4) -0.01729(16) 0.0546(9) Uani 1 1 d . . . . .
H35 H 0.279886 0.917191 0.014081 0.066 Uiso 1 1 calc R U . . .
C34 C 0.3744(5) 0.9642(4) -0.07517(17) 0.0638(11) Uani 1 1 d . . . . .
H34 H 0.287285 1.032165 -0.082820 0.077 Uiso 1 1 calc R U . . .
C33 C 0.5072(6) 0.9298(4) -0.12026(16) 0.0641(11) Uani 1 1 d . . . . .
C31 C 0.6357(5) 0.7671(4) -0.05208(16) 0.0659(11) Uani 1 1 d . . . . .
H31 H 0.725120 0.701309 -0.044834 0.079 Uiso 1 1 calc R U . . .
C32 C 0.6385(6) 0.8357(4) -0.11004(18) 0.0769(14) Uani 1 1 d . . . . .
H32 H 0.729691 0.817272 -0.141585 0.092 Uiso 1 1 calc R U . . .
O01K O 0.0213(17) 0.7495(11) 0.1565(4) 0.092(2) Uani 0.472(3) 1 d D U P A 1
O1 O 0.0138(10) 0.8305(8) 0.0501(4) 0.079(2) Uani 0.472(3) 1 d D U P A 1
O0AA O -0.1420(11) 0.6905(11) 0.0986(6) 0.110(3) Uani 0.472(3) 1 d D U P A 1
O0AB O -0.0927(16) 0.6176(13) 0.1125(7) 0.101(4) Uani 0.347(3) 1 d D U P C 2
O01L O 0.1688(19) 0.625(2) 0.0703(14) 0.089(3) Uani 0.347(3) 1 d D . P C 2
O2 O 0.005(2) 0.7952(15) 0.1380(6) 0.092(2) Uani 0.347(3) 1 d D U P C 2
O00Z O -0.0403(15) 0.7838(13) 0.0342(5) 0.084(4) Uani 0.347(3) 1 d D U P C 2
Cl2 Cl 0.1015(7) 0.6223(4) 0.4863(2) 0.0767(9) Uani 0.5 1 d . . P D 1
O2A O 0.1113(19) 0.5830(13) 0.4739(6) 0.0767(9) Uani 0.5 1 d G . P E 2
H2AA H 0.050603 0.544303 0.499652 0.115 Uiso 0.5 1 d G U P E 2
H2AB H 0.063423 0.623898 0.444820 0.115 Uiso 0.5 1 d G U P E 2
O1A O -0.0009(13) 0.8948(13) 0.5532(7) 0.0681(8) Uani 0.5 1 d G . P F 2
H1AA H 0.081929 0.896829 0.566400 0.102 Uiso 0.5 1 d G U P F 2
H1AB H 0.012855 0.818487 0.537154 0.102 Uiso 0.5 1 d G U P F 2
Cl Cl 0.0063(15) 0.7054(12) 0.0889(6) 0.0662(7) Uani 0.347(3) 1 d D . P C 2
ClA Cl 0.0101(19) 0.7268(16) 0.0821(7) 0.0662(7) Uani 0.181(3) 1 d D . P G 3
O0AC O -0.078(3) 0.695(2) 0.1429(8) 0.115(5) Uani 0.181(3) 1 d D U P G 3
O0 O -0.082(2) 0.720(2) 0.0349(9) 0.091(5) Uani 0.181(3) 1 d D U P G 3
O3 O 0.039(2) 0.8562(17) 0.0880(10) 0.087(4) Uani 0.181(3) 1 d D U P G 3
O01M O 0.162(3) 0.628(3) 0.0684(18) 0.089(3) Uani 0.181(3) 1 d D . P G 3

loop_
_atom_site_aniso_label
_atom_site_aniso_U_11
_atom_site_aniso_U_22
_atom_site_aniso_U_33
_atom_site_aniso_U_23
_atom_site_aniso_U_13
_atom_site_aniso_U_12
Co1 0.0344(2) 0.0376(3) 0.0305(2) -0.00007(17) -0.00548(16) -0.01262(19)
Cl00 0.0560(6) 0.0949(15) 0.0447(14) 0.0177(12) -0.0071(9) -0.0212(9)
Cl1 0.056(2) 0.069(3) 0.0782(19) -0.0051(16) -0.0003(16) -0.0245(17)
F1 0.1065(18) 0.0820(17) 0.0484(12) 0.0323(12) -0.0195(12) -0.0405(15)
N5 0.0356(14) 0.0416(16) 0.0326(13) -0.0008(12) -0.0032(11) -0.0127(12)
N2 0.0300(13) 0.0378(15) 0.0337(13) -0.0010(11) -0.0060(10) -0.0127(12)
N4 0.0334(13) 0.0369(16) 0.0317(13) -0.0017(11) -0.0052(11) -0.0109(12)
N6 0.0360(14) 0.0402(16) 0.0334(13) -0.0005(12) -0.0056(11) -0.0137(12)
N1 0.0410(14) 0.0406(16) 0.0326(13) -0.0002(12) -0.0087(11) -0.0109(13)
N3 0.0417(15) 0.0436(17) 0.0357(14) 0.0046(12) -0.0135(11) -0.0167(13)
F2 0.163(3) 0.0900(19) 0.0428(12) 0.0284(12) -0.0273(14) -0.0607(19)
C17 0.0326(15) 0.0381(18) 0.0318(16) -0.0010(13) -0.0041(12) -0.0114(14)
C6 0.0299(15) 0.0361(18) 0.0348(16) 0.0004(13) -0.0052(12) -0.0117(14)
C16 0.0325(16) 0.0383(18) 0.0291(15) -0.0003(13) -0.0058(12) -0.0113(14)
C26 0.0396(17) 0.041(2) 0.0313(16) -0.0021(14) -0.0071(13) -0.0125(15)
C8 0.0305(15) 0.0373(18) 0.0308(15) -0.0005(13) -0.0014(12) -0.0098(14)
C5 0.0323(16) 0.0360(18) 0.0375(16) -0.0013(14) -0.0082(13) -0.0086(14)
C27 0.0368(16) 0.0377(19) 0.0323(16) -0.0015(14) -0.0054(13) -0.0097(15)
C38 0.0344(16) 0.0337(19) 0.0370(16) 0.0022(14) -0.0051(13) -0.0098(15)
C9 0.0390(17) 0.0359(18) 0.0337(16) -0.0006(14) -0.0037(13) -0.0091(15)
C36 0.0434(18) 0.0341(18) 0.0395(17) 0.0037(14) -0.0079(14) -0.0078(15)
C37 0.0358(16) 0.0357(19) 0.0360(16) 0.0025(14) -0.0090(13) -0.0113(15)
C42 0.0432(18) 0.051(2) 0.0329(16) -0.0039(15) -0.0013(14) -0.0207(17)
C7 0.0358(16) 0.0389(19) 0.0401(17) 0.0046(14) -0.0072(13) -0.0168(15)
C15 0.0349(16) 0.0437(19) 0.0339(16) 0.0005(14) -0.0099(13) -0.0139(15)
C29 0.0441(18) 0.041(2) 0.0365(17) 0.0038(15) -0.0103(14) -0.0155(16)
C28 0.0438(18) 0.041(2) 0.0313(16) -0.0021(14) -0.0020(13) -0.0108(16)
C21 0.0489(19) 0.044(2) 0.0391(17) 0.0027(15) 0.0005(15) -0.0178(17)
C18 0.0393(17) 0.051(2) 0.0400(17) 0.0004(15) -0.0103(14) -0.0182(16)
C22 0.052(2) 0.045(2) 0.0476(19) 0.0107(17) -0.0214(16) -0.0171(18)
C39 0.0456(19) 0.040(2) 0.053(2) 0.0043(16) -0.0010(16) -0.0039(17)
C4 0.0470(19) 0.048(2) 0.051(2) 0.0028(16) -0.0177(16) -0.0201(17)
O00Y 0.077(4) 0.095(5) 0.079(2) 0.004(3) -0.014(3) 0.002(4)
C1 0.059(2) 0.042(2) 0.0391(18) -0.0008(15) -0.0189(16) -0.0063(17)
C41 0.0443(19) 0.056(2) 0.0435(19) -0.0115(18) 0.0032(15) -0.0163(18)
C12 0.063(2) 0.042(2) 0.0361(18) 0.0103(15) -0.0067(16) -0.0139(18)
C25 0.054(2) 0.053(2) 0.0396(18) -0.0039(17) -0.0074(16) -0.0043(19)
C11 0.0454(19) 0.052(2) 0.0469(19) 0.0069(17) 0.0012(16) -0.0176(18)
C10 0.0407(18) 0.050(2) 0.0435(18) 0.0060(16) -0.0074(14) -0.0167(17)
C30 0.057(2) 0.044(2) 0.0345(17) 0.0031(15) -0.0054(15) -0.0199(18)
C40 0.045(2) 0.043(2) 0.065(2) -0.0104(19) 0.0060(17) -0.0037(17)
C23 0.063(2) 0.042(2) 0.071(3) 0.000(2) -0.033(2) -0.0033(19)
C19 0.0408(18) 0.058(2) 0.057(2) -0.0068(18) -0.0093(16) -0.0250(18)
C20 0.048(2) 0.051(2) 0.057(2) -0.0024(18) -0.0003(17) -0.0292(18)
C24 0.060(2) 0.053(3) 0.057(2) -0.0118(19) -0.0179(19) 0.007(2)
C14 0.061(2) 0.066(3) 0.0453(19) 0.0166(18) -0.0202(17) -0.035(2)
C2 0.053(2) 0.054(2) 0.057(2) -0.0073(19) -0.0313(18) -0.0047(19)
C13 0.077(3) 0.075(3) 0.047(2) 0.0196(19) -0.0306(19) -0.037(2)
C3 0.046(2) 0.057(2) 0.069(2) -0.007(2) -0.0239(18) -0.0187(18)
C35 0.057(2) 0.064(3) 0.046(2) 0.0110(18) -0.0157(17) -0.019(2)
C34 0.076(3) 0.068(3) 0.057(2) 0.024(2) -0.032(2) -0.028(2)
C33 0.112(4) 0.056(3) 0.036(2) 0.0098(18) -0.017(2) -0.041(3)
C31 0.082(3) 0.045(2) 0.051(2) 0.0087(18) 0.009(2) -0.004(2)
C32 0.114(4) 0.052(3) 0.044(2) -0.001(2) 0.019(2) -0.013(3)
O01K 0.109(4) 0.112(6) 0.053(5) -0.007(4) -0.026(4) -0.018(5)
O1 0.092(6) 0.086(6) 0.052(5) 0.022(4) -0.006(4) -0.023(4)
O0AA 0.080(5) 0.149(8) 0.128(7) 0.032(6) -0.043(5) -0.064(5)
O0AB 0.084(7) 0.146(10) 0.093(7) 0.026(7) -0.032(6) -0.060(7)
O01L 0.077(4) 0.095(5) 0.079(2) 0.004(3) -0.014(3) 0.002(4)
O2 0.109(4) 0.112(6) 0.053(5) -0.007(4) -0.026(4) -0.018(5)
O00Z 0.083(8) 0.107(9) 0.054(5) 0.010(6) -0.024(5) -0.006(6)
Cl2 0.1126(15) 0.073(3) 0.0476(19) 0.0102(14) -0.0226(15) -0.028(2)
O2A 0.1126(15) 0.073(3) 0.0476(19) 0.0102(14) -0.0226(15) -0.028(2)
O1A 0.056(2) 0.069(3) 0.0782(19) -0.0051(16) -0.0003(16) -0.0245(17)
Cl 0.0560(6) 0.0949(15) 0.0447(14) 0.0177(12) -0.0071(9) -0.0212(9)
ClA 0.0560(6) 0.0949(15) 0.0447(14) 0.0177(12) -0.0071(9) -0.0212(9)
O0AC 0.106(9) 0.155(11) 0.075(9) 0.017(9) 0.010(9) -0.041(9)
O0 0.067(8) 0.132(11) 0.086(8) -0.003(9) -0.030(7) -0.037(8)
O3 0.091(8) 0.090(9) 0.083(9) -0.001(8) -0.014(8) -0.033(7)
O01M 0.077(4) 0.095(5) 0.079(2) 0.004(3) -0.014(3) 0.002(4)

loop_
_atom_type_symbol
_atom_type_description
_atom_type_scat_dispersion_real
_atom_type_scat_dispersion_imag
_atom_type_scat_source
C C 0.0033 0.0016 'International Tables Vol C Tables 4.2.6.8 and 6.1.1.4'
H H 0.0000 0.0000 'International Tables Vol C Tables 4.2.6.8 and 6.1.1.4'
Cl Cl 0.1484 0.1585 'International Tables Vol C Tables 4.2.6.8 and 6.1.1.4'
Co Co 0.3494 0.9721 'International Tables Vol C Tables 4.2.6.8 and 6.1.1.4'
F F 0.0171 0.0103 'International Tables Vol C Tables 4.2.6.8 and 6.1.1.4'
N N 0.0061 0.0033 'International Tables Vol C Tables 4.2.6.8 and 6.1.1.4'
O O 0.0106 0.0060 'International Tables Vol C Tables 4.2.6.8 and 6.1.1.4'

loop_
_geom_angle_atom_site_label_1
_geom_angle_atom_site_label_2
_geom_angle_atom_site_label_3
_geom_angle
_geom_angle_site_symmetry_1
_geom_angle_site_symmetry_3
_geom_angle_publ_flag
N5 Co1 N1 158.91(9) . . ?
N5 Co1 N3 92.94(9) . . ?
N2 Co1 N5 79.58(9) . . ?
N2 Co1 N6 99.94(10) . . ?
N2 Co1 N1 79.57(9) . . ?
N2 Co1 N3 100.80(10) . . ?
N4 Co1 N5 100.75(9) . . ?
N4 Co1 N2 179.60(10) . . ?
N4 Co1 N6 79.82(10) . . ?
N4 Co1 N1 100.09(10) . . ?
N4 Co1 N3 79.43(10) . . ?
N6 Co1 N5 91.58(9) . . ?
N6 Co1 N1 88.90(9) . . ?
N6 Co1 N3 159.24(9) . . ?
N1 Co1 N3 94.04(9) . . ?
O01K Cl00 O00Y 108.5(9) . . ?
O01K Cl00 O1 111.0(7) . . ?
O1 Cl00 O00Y 108.7(9) . . ?
O0AA Cl00 O00Y 111.9(9) . . ?
O0AA Cl00 O01K 108.2(8) . . ?
O0AA Cl00 O1 108.5(7) . . ?
C17 N5 Co1 113.60(17) . . ?
C21 N5 Co1 128.5(2) . . ?
C21 N5 C17 117.8(3) . . ?
C6 N2 Co1 120.19(19) . . ?
C6 N2 C16 119.5(2) . . ?
C16 N2 Co1 120.26(18) . . ?
C27 N4 Co1 120.3(2) . . ?
C37 N4 Co1 119.82(19) . . ?
C37 N4 C27 119.8(2) . . ?
C38 N6 Co1 114.07(19) . . ?
C42 N6 Co1 127.5(2) . . ?
C42 N6 C38 118.4(3) . . ?
C5 N1 Co1 113.25(19) . . ?
C1 N1 Co1 128.5(2) . . ?
C1 N1 C5 118.1(3) . . ?
C26 N3 Co1 113.2(2) . . ?
C22 N3 Co1 128.9(2) . . ?
C22 N3 C26 117.9(3) . . ?
N5 C17 C16 113.7(2) . . ?
N5 C17 C18 122.4(3) . . ?
C18 C17 C16 123.9(3) . . ?
N2 C6 C5 113.0(2) . . ?
N2 C6 C7 121.3(3) . . ?
C7 C6 C5 125.6(2) . . ?
N2 C16 C17 112.8(2) . . ?
N2 C16 C15 121.5(2) . . ?
C15 C16 C17 125.7(3) . . ?
N3 C26 C27 114.0(3) . . ?
N3 C26 C25 121.5(3) . . ?
C25 C26 C27 124.6(3) . . ?
C7 C8 C9 121.3(2) . . ?
C7 C8 C15 116.8(3) . . ?
C15 C8 C9 121.8(3) . . ?
N1 C5 C6 113.9(2) . . ?
N1 C5 C4 121.8(3) . . ?
C4 C5 C6 124.3(3) . . ?
N4 C27 C26 112.8(2) . . ?
N4 C27 C28 120.8(3) . . ?
C28 C27 C26 126.4(3) . . ?
N6 C38 C37 113.3(3) . . ?
N6 C38 C39 121.6(3) . . ?
C39 C38 C37 125.1(3) . . ?
C10 C9 C8 120.6(3) . . ?
C14 C9 C8 122.2(3) . . ?
C14 C9 C10 117.2(3) . . ?
C37 C36 H36 119.8 . . ?
C37 C36 C29 120.3(3) . . ?
C29 C36 H36 119.8 . . ?
N4 C37 C38 113.0(2) . . ?
N4 C37 C36 121.1(3) . . ?
C36 C37 C38 126.0(3) . . ?
N6 C42 H42 118.8 . . ?
N6 C42 C41 122.4(3) . . ?
C41 C42 H42 118.8 . . ?
C6 C7 C8 120.6(3) . . ?
C6 C7 H7 119.7 . . ?
C8 C7 H7 119.7 . . ?
C16 C15 C8 120.1(3) . . ?
C16 C15 H15 119.9 . . ?
C8 C15 H15 119.9 . . ?
C36 C29 C30 120.6(3) . . ?
C28 C29 C36 117.4(3) . . ?
C28 C29 C30 122.0(3) . . ?
C27 C28 C29 120.5(3) . . ?
C27 C28 H28 119.7 . . ?
C29 C28 H28 119.7 . . ?
N5 C21 H21 118.8 . . ?
N5 C21 C20 122.5(3) . . ?
C20 C21 H21 118.8 . . ?
C17 C18 H18 120.6 . . ?
C19 C18 C17 118.9(3) . . ?
C19 C18 H18 120.6 . . ?
N3 C22 H22 118.5 . . ?
N3 C22 C23 122.9(3) . . ?
C23 C22 H22 118.5 . . ?
C38 C39 H39 120.4 . . ?
C38 C39 C40 119.3(3) . . ?
C40 C39 H39 120.4 . . ?
C5 C4 H4 120.6 . . ?
C3 C4 C5 118.8(3) . . ?
C3 C4 H4 120.6 . . ?
N1 C1 H1 118.4 . . ?
N1 C1 C2 123.1(3) . . ?
C2 C1 H1 118.4 . . ?
C42 C41 H41 120.3 . . ?
C42 C41 C40 119.4(3) . . ?
C40 C41 H41 120.3 . . ?
C11 C12 F1 118.2(3) . . ?
C11 C12 C13 123.5(3) . . ?
C13 C12 F1 118.2(3) . . ?
C26 C25 H25 120.3 . . ?
C24 C25 C26 119.3(3) . . ?
C24 C25 H25 120.3 . . ?
C12 C11 H11 121.1 . . ?
C12 C11 C10 117.9(3) . . ?
C10 C11 H11 121.1 . . ?
C9 C10 H10 119.3 . . ?
C11 C10 C9 121.3(3) . . ?
C11 C10 H10 119.3 . . ?
C35 C30 C29 120.8(3) . . ?
C31 C30 C29 121.1(3) . . ?
C31 C30 C35 118.0(3) . . ?
C39 C40 H40 120.6 . . ?
C41 C40 C39 118.8(3) . . ?
C41 C40 H40 120.6 . . ?
C22 C23 H23 120.3 . . ?
C24 C23 C22 119.3(3) . . ?
C24 C23 H23 120.3 . . ?
C18 C19 H19 120.4 . . ?
C20 C19 C18 119.2(3) . . ?
C20 C19 H19 120.4 . . ?
C21 C20 H20 120.4 . . ?
C19 C20 C21 119.3(3) . . ?
C19 C20 H20 120.4 . . ?
C25 C24 H24 120.5 . . ?
C23 C24 C25 119.0(3) . . ?
C23 C24 H24 120.5 . . ?
C9 C14 H14 119.1 . . ?
C13 C14 C9 121.9(3) . . ?
C13 C14 H14 119.1 . . ?
C1 C2 H2 120.8 . . ?
C3 C2 C1 118.3(3) . . ?
C3 C2 H2 120.8 . . ?
C12 C13 C14 118.2(3) . . ?
C12 C13 H13 120.9 . . ?
C14 C13 H13 120.9 . . ?
C4 C3 H3 120.1 . . ?
C2 C3 C4 119.8(3) . . ?
C2 C3 H3 120.1 . . ?
C30 C35 H35 119.3 . . ?
C34 C35 C30 121.4(3) . . ?
C34 C35 H35 119.3 . . ?
C35 C34 H34 120.9 . . ?
C33 C34 C35 118.2(4) . . ?
C33 C34 H34 120.9 . . ?
C34 C33 F2 119.0(4) . . ?
C34 C33 C32 122.7(3) . . ?
C32 C33 F2 118.3(4) . . ?
C30 C31 H31 119.8 . . ?
C30 C31 C32 120.4(4) . . ?
C32 C31 H31 119.8 . . ?
C33 C32 C31 119.2(4) . . ?
C33 C32 H32 120.4 . . ?
C31 C32 H32 120.4 . . ?
H2AA O2A H2AB 109.5 . . ?
H1AA O1A H1AB 109.5 . . ?
O0AB Cl O01L 108.9(11) . . ?
O0AB Cl O2 111.2(9) . . ?
O0AB Cl O00Z 112.1(9) . . ?
O2 Cl O01L 106.9(11) . . ?
O00Z Cl O01L 108.4(11) . . ?
O00Z Cl O2 109.1(9) . . ?
O0AC ClA O3 107.3(11) . . ?
O0AC ClA O01M 109.4(13) . . ?
O0 ClA O0AC 106.5(11) . . ?
O0 ClA O3 115.5(11) . . ?
O0 ClA O01M 110.0(13) . . ?
O3 ClA O01M 108.0(13) . . ?

loop_
_geom_bond_atom_site_label_1
_geom_bond_atom_site_label_2
_geom_bond_distance
_geom_bond_site_symmetry_2
_geom_bond_publ_flag
Co1 N5 2.078(2) . ?
Co1 N2 1.900(2) . ?
Co1 N4 1.897(2) . ?
Co1 N6 2.056(3) . ?
Co1 N1 2.080(2) . ?
Co1 N3 2.084(3) . ?
Cl00 O00Y 1.447(6) . ?
Cl00 O01K 1.439(6) . ?
Cl00 O1 1.445(6) . ?
Cl00 O0AA 1.419(6) . ?
F1 C12 1.366(3) . ?
N5 C17 1.348(4) . ?
N5 C21 1.342(3) . ?
N2 C6 1.346(3) . ?
N2 C16 1.349(3) . ?
N4 C27 1.355(4) . ?
N4 C37 1.345(4) . ?
N6 C38 1.347(4) . ?
N6 C42 1.346(4) . ?
N1 C5 1.352(4) . ?
N1 C1 1.326(4) . ?
N3 C26 1.353(4) . ?
N3 C22 1.335(4) . ?
F2 C33 1.358(4) . ?
C17 C16 1.484(4) . ?
C17 C18 1.377(4) . ?
C6 C5 1.475(4) . ?
C6 C7 1.370(4) . ?
C16 C15 1.373(4) . ?
C26 C27 1.471(4) . ?
C26 C25 1.382(4) . ?
C8 C9 1.481(4) . ?
C8 C7 1.398(4) . ?
C8 C15 1.402(4) . ?
C5 C4 1.377(4) . ?
C27 C28 1.371(4) . ?
C38 C37 1.482(4) . ?
C38 C39 1.372(4) . ?
C9 C10 1.390(4) . ?
C9 C14 1.381(4) . ?
C36 H36 0.9300 . ?
C36 C37 1.369(4) . ?
C36 C29 1.396(4) . ?
C42 H42 0.9300 . ?
C42 C41 1.362(5) . ?
C7 H7 0.9300 . ?
C15 H15 0.9300 . ?
C29 C28 1.387(4) . ?
C29 C30 1.478(4) . ?
C28 H28 0.9300 . ?
C21 H21 0.9300 . ?
C21 C20 1.372(4) . ?
C18 H18 0.9300 . ?
C18 C19 1.375(4) . ?
C22 H22 0.9300 . ?
C22 C23 1.370(5) . ?
C39 H39 0.9300 . ?
C39 C40 1.386(5) . ?
C4 H4 0.9300 . ?
C4 C3 1.371(4) . ?
C1 H1 0.9300 . ?
C1 C2 1.377(4) . ?
C41 H41 0.9300 . ?
C41 C40 1.371(5) . ?
C12 C11 1.347(5) . ?
C12 C13 1.349(4) . ?
C25 H25 0.9300 . ?
C25 C24 1.375(5) . ?
C11 H11 0.9300 . ?
C11 C10 1.385(4) . ?
C10 H10 0.9300 . ?
C30 C35 1.385(5) . ?
C30 C31 1.380(5) . ?
C40 H40 0.9300 . ?
C23 H23 0.9300 . ?
C23 C24 1.362(5) . ?
C19 H19 0.9300 . ?
C19 C20 1.371(5) . ?
C20 H20 0.9300 . ?
C24 H24 0.9300 . ?
C14 H14 0.9300 . ?
C14 C13 1.371(4) . ?
C2 H2 0.9300 . ?
C2 C3 1.367(5) . ?
C13 H13 0.9300 . ?
C3 H3 0.9300 . ?
C35 H35 0.9300 . ?
C35 C34 1.382(5) . ?
C34 H34 0.9300 . ?
C34 C33 1.348(6) . ?
C33 C32 1.351(6) . ?
C31 H31 0.9300 . ?
C31 C32 1.384(5) . ?
C32 H32 0.9300 . ?
O0AB Cl 1.431(7) . ?
O01L Cl 1.453(7) . ?
O2 Cl 1.446(7) . ?
O00Z Cl 1.444(7) . ?
O2A H2AA 0.8500 . ?
O2A H2AB 0.8500 . ?
O1A H1AA 0.8499 . ?
O1A H1AB 0.8500 . ?
ClA O0AC 1.445(7) . ?
ClA O0 1.443(7) . ?
ClA O3 1.447(7) . ?
ClA O01M 1.451(7) . ?

loop_
_geom_torsion_atom_site_label_1
_geom_torsion_atom_site_label_2
_geom_torsion_atom_site_label_3
_geom_torsion_atom_site_label_4
_geom_torsion
_geom_torsion_site_symmetry_1
_geom_torsion_site_symmetry_2
_geom_torsion_site_symmetry_3
_geom_torsion_site_symmetry_4
_geom_torsion_publ_flag
Co1 N5 C17 C16 1.3(3) . . . . ?
Co1 N5 C17 C18 -177.9(2) . . . . ?
Co1 N5 C21 C20 177.3(2) . . . . ?
Co1 N2 C6 C5 -2.0(3) . . . . ?
Co1 N2 C6 C7 179.5(2) . . . . ?
Co1 N2 C16 C17 2.6(3) . . . . ?
Co1 N2 C16 C15 -178.7(2) . . . . ?
Co1 N4 C27 C26 -1.5(3) . . . . ?
Co1 N4 C27 C28 177.5(2) . . . . ?
Co1 N4 C37 C38 2.3(3) . . . . ?
Co1 N4 C37 C36 -178.0(2) . . . . ?
Co1 N6 C38 C37 -1.1(3) . . . . ?
Co1 N6 C38 C39 178.5(2) . . . . ?
Co1 N6 C42 C41 -179.1(2) . . . . ?
Co1 N1 C5 C6 -0.5(3) . . . . ?
Co1 N1 C5 C4 177.5(2) . . . . ?
Co1 N1 C1 C2 -175.6(2) . . . . ?
Co1 N3 C26 C27 -6.1(3) . . . . ?
Co1 N3 C26 C25 173.2(2) . . . . ?
Co1 N3 C22 C23 -174.1(2) . . . . ?
F1 C12 C11 C10 179.0(3) . . . . ?
F1 C12 C13 C14 -179.6(3) . . . . ?
N5 Co1 N2 C6 178.1(2) . . . . ?
N5 Co1 N2 C16 -1.5(2) . . . . ?
N5 Co1 N4 C27 89.7(2) . . . . ?
N5 Co1 N4 C37 -92.0(2) . . . . ?
N5 C17 C16 N2 -2.5(4) . . . . ?
N5 C17 C16 C15 178.8(3) . . . . ?
N5 C17 C18 C19 0.1(5) . . . . ?
N5 C21 C20 C19 0.2(5) . . . . ?
N2 C6 C5 N1 1.5(4) . . . . ?
N2 C6 C5 C4 -176.4(3) . . . . ?
N2 C6 C7 C8 -1.0(5) . . . . ?
N2 C16 C15 C8 -0.6(5) . . . . ?
N4 C27 C28 C29 0.7(4) . . . . ?
N6 Co1 N2 C6 88.3(2) . . . . ?
N6 Co1 N2 C16 -91.3(2) . . . . ?
N6 Co1 N4 C27 179.3(2) . . . . ?
N6 Co1 N4 C37 -2.3(2) . . . . ?
N6 C38 C37 N4 -0.6(3) . . . . ?
N6 C38 C37 C36 179.7(3) . . . . ?
N6 C38 C39 C40 0.7(5) . . . . ?
N6 C42 C41 C40 1.0(5) . . . . ?
N1 Co1 N2 C6 1.3(2) . . . . ?
N1 Co1 N2 C16 -178.3(2) . . . . ?
N1 Co1 N4 C27 -93.6(2) . . . . ?
N1 Co1 N4 C37 84.7(2) . . . . ?
N1 C5 C4 C3 -1.2(5) . . . . ?
N1 C1 C2 C3 -1.1(5) . . . . ?
N3 Co1 N2 C6 -90.8(2) . . . . ?
N3 Co1 N2 C16 89.6(2) . . . . ?
N3 Co1 N4 C27 -1.4(2) . . . . ?
N3 Co1 N4 C37 177.0(2) . . . . ?
N3 C26 C27 N4 5.1(3) . . . . ?
N3 C26 C27 C28 -173.8(3) . . . . ?
N3 C26 C25 C24 2.6(5) . . . . ?
N3 C22 C23 C24 0.4(5) . . . . ?
F2 C33 C32 C31 -178.0(3) . . . . ?
C17 N5 C21 C20 0.0(5) . . . . ?
C17 C16 C15 C8 178.0(3) . . . . ?
C17 C18 C19 C20 0.1(5) . . . . ?
C6 N2 C16 C17 -177.0(2) . . . . ?
C6 N2 C16 C15 1.7(4) . . . . ?
C6 C5 C4 C3 176.6(3) . . . . ?
C16 N2 C6 C5 177.6(3) . . . . ?
C16 N2 C6 C7 -0.9(4) . . . . ?
C16 C17 C18 C19 -179.0(3) . . . . ?
C26 N3 C22 C23 2.1(4) . . . . ?
C26 C27 C28 C29 179.6(3) . . . . ?
C26 C25 C24 C23 0.0(5) . . . . ?
C8 C9 C10 C11 178.4(3) . . . . ?
C8 C9 C14 C13 -179.1(3) . . . . ?
C5 N1 C1 C2 -0.1(5) . . . . ?
C5 C6 C7 C8 -179.4(3) . . . . ?
C5 C4 C3 C2 0.0(5) . . . . ?
C27 N4 C37 C38 -179.3(2) . . . . ?
C27 N4 C37 C36 0.4(4) . . . . ?
C27 C26 C25 C24 -178.2(3) . . . . ?
C38 N6 C42 C41 -0.9(4) . . . . ?
C38 C39 C40 C41 -0.6(5) . . . . ?
C9 C8 C7 C6 -177.7(3) . . . . ?
C9 C8 C15 C16 178.5(3) . . . . ?
C9 C14 C13 C12 0.3(6) . . . . ?
C36 C29 C28 C27 -0.1(4) . . . . ?
C36 C29 C30 C35 -25.8(5) . . . . ?
C36 C29 C30 C31 153.1(3) . . . . ?
C37 N4 C27 C26 -179.9(2) . . . . ?
C37 N4 C27 C28 -0.9(4) . . . . ?
C37 C38 C39 C40 -179.8(3) . . . . ?
C37 C36 C29 C28 -0.3(4) . . . . ?
C37 C36 C29 C30 -179.9(3) . . . . ?
C42 N6 C38 C37 -179.5(2) . . . . ?
C42 N6 C38 C39 0.1(4) . . . . ?
C42 C41 C40 C39 -0.2(5) . . . . ?
C7 C6 C5 N1 -180.0(3) . . . . ?
C7 C6 C5 C4 2.1(5) . . . . ?
C7 C8 C9 C10 -2.9(4) . . . . ?
C7 C8 C9 C14 174.9(3) . . . . ?
C7 C8 C15 C16 -1.3(4) . . . . ?
C15 C8 C9 C10 177.4(3) . . . . ?
C15 C8 C9 C14 -4.9(5) . . . . ?
C15 C8 C7 C6 2.1(4) . . . . ?
C29 C36 C37 N4 0.2(4) . . . . ?
C29 C36 C37 C38 179.9(3) . . . . ?
C29 C30 C35 C34 179.7(3) . . . . ?
C29 C30 C31 C32 -179.8(3) . . . . ?
C28 C29 C30 C35 154.6(3) . . . . ?
C28 C29 C30 C31 -26.4(5) . . . . ?
C21 N5 C17 C16 179.1(3) . . . . ?
C21 N5 C17 C18 -0.2(4) . . . . ?
C18 C17 C16 N2 176.8(3) . . . . ?
C18 C17 C16 C15 -1.9(5) . . . . ?
C18 C19 C20 C21 -0.3(5) . . . . ?
C22 N3 C26 C27 177.1(2) . . . . ?
C22 N3 C26 C25 -3.6(4) . . . . ?
C22 C23 C24 C25 -1.5(5) . . . . ?
C39 C38 C37 N4 179.8(3) . . . . ?
C39 C38 C37 C36 0.0(5) . . . . ?
C1 N1 C5 C6 -176.7(3) . . . . ?
C1 N1 C5 C4 1.2(4) . . . . ?
C1 C2 C3 C4 1.1(5) . . . . ?
C12 C11 C10 C9 1.0(5) . . . . ?
C25 C26 C27 N4 -174.2(3) . . . . ?
C25 C26 C27 C28 6.9(5) . . . . ?
C11 C12 C13 C14 1.5(6) . . . . ?
C10 C9 C14 C13 -1.3(5) . . . . ?
C30 C29 C28 C27 179.5(3) . . . . ?
C30 C35 C34 C33 1.1(6) . . . . ?
C30 C31 C32 C33 -0.9(6) . . . . ?
C14 C9 C10 C11 0.6(5) . . . . ?
C13 C12 C11 C10 -2.1(6) . . . . ?
C35 C30 C31 C32 -0.8(6) . . . . ?
C35 C34 C33 F2 177.9(3) . . . . ?
C35 C34 C33 C32 -2.9(6) . . . . ?
C34 C33 C32 C31 2.9(7) . . . . ?
C31 C30 C35 C34 0.8(5) . . . . ?
